data_7210736
loop_
_publ_author_name
'Yu, Kai'
'Yu, Yang'
'Jiang, Bo-Dong'
'Zhou, Bai-Bin'

_publ_section_title
;
 Assembly of organic--inorganic hybrid supramolecular materials based on
 {P2W18O62}6&#x2212; anion and Cu(ii)/Mn(ii) complex
;
_journal_issue 25
_journal_name_full CrystEngComm
_journal_page_first 5156
_journal_paper_doi 10.1039/c3ce40088c
_journal_volume 15
_journal_year 2013
_chemical_formula_moiety 'C26 H20 Cu2 N5 O65 P2 W18, 2(C24 H16 Cl Cu N4), 3(H O0.50), H O'
_chemical_formula_sum 'C74 H58 Cl2 Cu4 N13 O68 P2 W18'
_chemical_formula_weight 5913.48
_chemical_name_systematic
;
?
;
_space_group_IT_number 14
_symmetry_cell_setting monoclinic
_symmetry_space_group_name_Hall '-P 2ybc'
_symmetry_space_group_name_H-M 'P 1 21/c 1'
_atom_sites_solution_hydrogens geom
_atom_sites_solution_primary direct
_atom_sites_solution_secondary difmap
_audit_creation_method SHELXL-97
_cell_angle_alpha 90.00
_cell_angle_beta 97.9270(10)
_cell_angle_gamma 90.00
_cell_formula_units_Z 4
_cell_length_a 17.4716(6)
_cell_length_b 19.9622(7)
_cell_length_c 32.5448(12)
_cell_measurement_reflns_used 7788
_cell_measurement_temperature 293(2)
_cell_measurement_theta_max 28.26
_cell_measurement_theta_min 2.60
_cell_volume 11242.2(7)
_computing_cell_refinement 'Bruker SMART'
_computing_data_collection 'Bruker SMART'
_computing_data_reduction 'Bruker SAINT'
_computing_molecular_graphics 'Bruker SHELXTL'
_computing_publication_material 'Bruker SHELXTL'
_computing_structure_refinement 'SHELXL-97 (Sheldrick, 1997)'
_computing_structure_solution 'SHELXS-97 (Sheldrick, 1990)'
_diffrn_ambient_temperature 293(2)
_diffrn_measured_fraction_theta_full 0.982
_diffrn_measured_fraction_theta_max 0.982
_diffrn_measurement_device_type 'CCD area detector'
_diffrn_measurement_method 'phi and omega scans'
_diffrn_radiation_monochromator graphite
_diffrn_radiation_source 'fine-focus sealed tube'
_diffrn_radiation_type MoK\a
_diffrn_radiation_wavelength 0.71073
_diffrn_reflns_av_R_equivalents 0.0439
_diffrn_reflns_av_sigmaI/netI 0.0451
_diffrn_reflns_limit_h_max 23
_diffrn_reflns_limit_h_min -23
_diffrn_reflns_limit_k_max 26
_diffrn_reflns_limit_k_min -26
_diffrn_reflns_limit_l_max 43
_diffrn_reflns_limit_l_min -39
_diffrn_reflns_number 94091
_diffrn_reflns_theta_full 28.30
_diffrn_reflns_theta_max 28.30
_diffrn_reflns_theta_min 2.40
_exptl_absorpt_coefficient_mu 19.251
_exptl_absorpt_correction_T_max 0.031
_exptl_absorpt_correction_T_min 0.014
_exptl_absorpt_correction_type numerical
_exptl_crystal_colour blue
_exptl_crystal_density_diffrn 3.494
_exptl_crystal_density_method 'not measured'
_exptl_crystal_description block
_exptl_crystal_F_000 10596.0
_exptl_crystal_size_max 0.36
_exptl_crystal_size_mid 0.20
_exptl_crystal_size_min 0.18
_refine_diff_density_max 2.670
_refine_diff_density_min -1.693
_refine_diff_density_rms 0.286
_refine_ls_extinction_method none
_refine_ls_goodness_of_fit_ref 1.062
_refine_ls_hydrogen_treatment constr
_refine_ls_matrix_type full
_refine_ls_number_parameters 1639
_refine_ls_number_reflns 27473
_refine_ls_number_restraints 32
_refine_ls_restrained_S_all 1.066
_refine_ls_R_factor_all 0.0579
_refine_ls_R_factor_gt 0.0405
_refine_ls_shift/su_max 0.002
_refine_ls_shift/su_mean 0.000
_refine_ls_structure_factor_coef Fsqd
_refine_ls_weighting_details 'calc w=1/[\s^2^(Fo^2^)+(0.0217P)^2^+201.2912P] where P=(Fo^2^+2Fc^2^)/3'
_refine_ls_weighting_scheme calc
_refine_ls_wR_factor_gt 0.0840
_refine_ls_wR_factor_ref 0.0903
_reflns_number_gt 21382
_reflns_number_total 27966
_reflns_threshold_expression >2sigma(I)
_cod_data_source_file c3ce40088c.txt
_cod_data_source_block gaos9002_0m
_cod_depositor_comments
;
The following automatic conversions were performed:

'_symmetry_cell_setting' value 'Monoclinic' changed to 'monoclinic'
according to /home/saulius/struct/CIF-dictionaries/cif_core.dic
dictionary named 'cif_core.dic' version 2.4.2 from 2011-04-26.

Automatic conversion script
Id: cif_fix_values 1891 2012-01-12 08:04:46Z andrius 
;
_cod_original_sg_symbol_H-M P2(1)/c
_cod_database_code 7210736

loop_
_symmetry_equiv_pos_as_xyz
'x, y, z'
'-x, y+1/2, -z+1/2'
'-x, -y, -z'
'x, -y-1/2, z-1/2'

loop_
_atom_site_label
_atom_site_type_symbol
_atom_site_fract_x
_atom_site_fract_y
_atom_site_fract_z
_atom_site_U_iso_or_equiv
_atom_site_adp_type
_atom_site_occupancy
_atom_site_symmetry_multiplicity
_atom_site_calc_flag
_atom_site_refinement_flags
O1W O 0.7150(7) 0.9234(6) 0.1695(4) 0.085(4) Uani 1 1 d U
H1WA H 0.7058 0.8981 0.1484 0.101 Uiso 1 1 d R
H1WB H 0.7441 0.9574 0.1688 0.101 Uiso 1 1 d R
O2W O 0.7791(5) 0.9236(4) 0.2506(3) 0.048(2) Uani 1 1 d U
H2WA H 0.7658 0.9253 0.2245 0.057 Uiso 1 1 d R
H2WB H 0.8254 0.9324 0.2609 0.057 Uiso 1 1 d R
O3 O 0.1241(4) 0.9685(4) 0.4262(2) 0.0297(17) Uani 1 1 d U
W1 W 0.14155(2) 0.587191(19) 0.391285(12) 0.01813(8) Uani 1 1 d U
W2 W 0.35822(2) 0.587195(18) 0.403698(12) 0.01749(8) Uani 1 1 d U
W3 W 0.36143(2) 0.892221(19) 0.419352(12) 0.01885(8) Uani 1 1 d U
W4 W 0.35950(2) 0.74197(2) 0.466150(12) 0.01883(8) Uani 1 1 d U
W5 W 0.14353(2) 0.892261(19) 0.406334(13) 0.01976(8) Uani 1 1 d U
W6 W 0.34993(2) 0.762985(19) 0.248985(12) 0.01899(8) Uani 1 1 d U
W7 W 0.35051(2) 0.597741(18) 0.299776(12) 0.01715(8) Uani 1 1 d U
W8 W 0.52790(2) 0.70112(2) 0.313484(12) 0.01911(8) Uani 1 1 d U
W9 W 0.53126(2) 0.844350(19) 0.369254(12) 0.01794(8) Uani 1 1 d U
W10 W 0.13264(2) 0.762090(19) 0.236160(12) 0.01932(8) Uani 1 1 d U
W11 W 0.53210(2) 0.694144(19) 0.417916(12) 0.01893(8) Uani 1 1 d U
W12 W 0.14272(2) 0.74179(2) 0.453243(12) 0.02020(8) Uani 1 1 d U
W13 W -0.04067(2) 0.70363(2) 0.280518(13) 0.02053(8) Uani 1 1 d U
W14 W -0.03511(2) 0.69172(2) 0.384496(13) 0.01989(8) Uani 1 1 d U
W15 W 0.13397(2) 0.597302(19) 0.287577(12) 0.01764(8) Uani 1 1 d U
W16 W -0.03710(2) 0.844970(19) 0.339072(13) 0.01993(8) Uani 1 1 d U
W17 W 0.35063(2) 0.903375(19) 0.305879(12) 0.01890(8) Uani 1 1 d U
W18 W 0.13292(2) 0.903135(19) 0.292769(13) 0.01979(8) Uani 1 1 d U
P1 P 0.36108(13) 0.74735(11) 0.35775(7) 0.0123(4) Uani 1 1 d U
P2 P 0.13161(13) 0.74716(11) 0.34439(7) 0.0127(4) Uani 1 1 d U
O4 O 0.2422(4) 0.9033(3) 0.2910(2) 0.0202(14) Uani 1 1 d U
O5 O 0.2518(4) 0.8905(3) 0.4215(2) 0.0210(14) Uani 1 1 d U
O6 O 0.2433(4) 0.5866(3) 0.2988(2) 0.0195(14) Uani 1 1 d U
O7 O 0.4640(4) 0.7300(3) 0.4516(2) 0.0210(14) Uani 1 1 d U
O8 O 0.2527(4) 0.7545(3) 0.4627(2) 0.0216(14) Uani 1 1 d U
O9 O 0.2501(4) 0.5764(3) 0.3925(2) 0.0206(14) Uani 1 1 d U
O10 O 0.5758(4) 0.7813(3) 0.4111(2) 0.0207(14) Uani 1 1 d U
O11 O 0.2406(4) 0.7756(3) 0.2403(2) 0.0211(14) Uani 1 1 d U
O12 O 0.3355(4) 0.6744(3) 0.3536(2) 0.0186(13) Uani 1 1 d U
O13 O 0.0411(4) 0.7470(3) 0.3394(2) 0.0175(13) Uani 1 1 d U
O14 O 0.0374(4) 0.6226(3) 0.3834(2) 0.0191(14) Uani 1 1 d U
O15 O 0.0368(4) 0.8718(3) 0.3830(2) 0.0220(14) Uani 1 1 d U
O16 O 0.4621(4) 0.6219(3) 0.4076(2) 0.0210(14) Uani 1 1 d U
O17 O 0.1583(4) 0.6742(3) 0.34293(19) 0.0158(13) Uani 1 1 d U
O18 O 0.3308(4) 0.6731(3) 0.2650(2) 0.0197(14) Uani 1 1 d U
O19 O 0.4641(4) 0.8728(3) 0.4073(2) 0.0221(14) Uani 1 1 d U
O20 O 0.0309(4) 0.6307(3) 0.2853(2) 0.0188(14) Uani 1 1 d U
O21 O 0.1303(4) 0.8364(3) 0.4523(2) 0.0189(14) Uani 1 1 d U
O22 O 0.1517(4) 0.6722(3) 0.2544(2) 0.0204(14) Uani 1 1 d U
O23 O 0.0294(4) 0.7464(3) 0.2496(2) 0.0197(14) Uani 1 1 d U
O24 O 0.1623(4) 0.6562(3) 0.4320(2) 0.0198(14) Uani 1 1 d U
O25 O 0.4525(4) 0.7469(3) 0.36288(19) 0.0157(13) Uani 1 1 d U
O26 O 0.0383(4) 0.7291(3) 0.4276(2) 0.0214(14) Uani 1 1 d U
O27 O 0.4540(4) 0.7469(3) 0.2735(2) 0.0208(14) Uani 1 1 d U
O28 O 0.5708(4) 0.7882(3) 0.3296(2) 0.0185(13) Uani 1 1 d U
O29 O 0.1607(4) 0.7802(3) 0.3858(2) 0.0183(13) Uani 1 1 d U
O30 O 0.3378(4) 0.9133(3) 0.3619(2) 0.0221(14) Uani 1 1 d U
O31 O 0.3690(4) 0.5484(3) 0.35058(19) 0.0176(13) Uani 1 1 d U
O32 O 0.3338(4) 0.7877(3) 0.3184(2) 0.0184(13) Uani 1 1 d U
O33 O -0.0781(4) 0.7797(3) 0.3742(2) 0.0217(14) Uani 1 1 d U
O34 O 0.3416(4) 0.6553(3) 0.4424(2) 0.0200(14) Uani 1 1 d U
O35 O -0.0792(4) 0.6692(3) 0.3295(2) 0.0214(14) Uani 1 1 d U
O36 O 0.1547(4) 0.7869(3) 0.30783(19) 0.0157(13) Uani 1 1 d U
O37 O 0.3383(4) 0.7812(3) 0.39649(19) 0.0157(13) Uani 1 1 d U
O38 O -0.0813(4) 0.7892(3) 0.2933(2) 0.0218(14) Uani 1 1 d U
O39 O 0.4574(4) 0.8789(3) 0.3277(2) 0.0211(14) Uani 1 1 d U
Cu1 Cu -0.23656(7) 0.64051(6) 0.39690(4) 0.0252(3) Uani 1 1 d U
Cu2 Cu 0.74043(8) 0.90135(6) 0.36768(4) 0.0268(3) Uani 1 1 d U
Cu3 Cu 0.56242(9) 0.77711(7) 0.12361(4) 0.0326(3) Uani 1 1 d U
Cu4 Cu 0.91674(9) 0.76188(8) 0.08325(5) 0.0393(3) Uani 1 1 d U
O40 O 0.3664(4) 0.5372(4) 0.2651(2) 0.0258(15) Uani 1 1 d U
O41 O 0.6043(4) 0.6614(4) 0.4540(2) 0.0284(16) Uani 1 1 d U
O42 O 0.3807(4) 0.9681(4) 0.4421(2) 0.0286(16) Uani 1 1 d U
O43 O 0.1154(4) 0.5345(3) 0.2514(2) 0.0244(15) Uani 1 1 d U
O44 O 0.3699(4) 0.9835(4) 0.2921(2) 0.0282(16) Uani 1 1 d U
O45 O 0.1240(4) 0.5199(4) 0.4206(2) 0.0278(16) Uani 1 1 d U
O46 O 0.6029(4) 0.9049(4) 0.3736(2) 0.0282(16) Uani 1 1 d U
Cl1 Cl 0.7853(4) 0.7787(3) 0.05775(19) 0.1031(17) Uani 1 1 d U
O48 O 0.4554(4) 0.6313(3) 0.3103(2) 0.0204(14) Uani 1 1 d U
O49 O 0.1567(4) 0.9133(3) 0.3515(2) 0.0219(14) Uani 1 1 d U
O50 O 0.0301(4) 0.8806(3) 0.3034(2) 0.0216(14) Uani 1 1 d U
O51 O 0.3643(4) 0.8569(3) 0.2559(2) 0.0204(14) Uani 1 1 d U
O52 O 0.1167(4) 0.8563(3) 0.2414(2) 0.0222(14) Uani 1 1 d U
O2 O -0.2482(4) 0.7048(4) 0.3510(2) 0.0295(17) Uani 1 1 d U
O54 O 0.1234(4) 0.5487(3) 0.3368(2) 0.0203(14) Uani 1 1 d U
O55 O 0.1305(4) 0.7246(4) 0.5032(2) 0.0305(17) Uani 1 1 d U
O56 O 0.5731(4) 0.6707(3) 0.3673(2) 0.0211(14) Uani 1 1 d U
O57 O 0.3771(4) 0.8369(3) 0.4671(2) 0.0228(15) Uani 1 1 d U
O58 O 0.5936(4) 0.6734(4) 0.2833(2) 0.0286(16) Uani 1 1 d U
O59 O 0.3805(4) 0.7246(4) 0.5178(2) 0.0288(16) Uani 1 1 d U
O5W O -0.2545(4) 0.7096(4) 0.4371(2) 0.0308(17) Uani 1 1 d U
H5WA H -0.2164 0.7300 0.4507 0.037 Uiso 1 1 d R
H5WB H -0.3003 0.7193 0.4410 0.037 Uiso 1 1 d R
O61 O 0.1115(4) 0.7535(4) 0.1840(2) 0.0303(17) Uani 1 1 d U
O62 O -0.1033(4) 0.6563(4) 0.4117(2) 0.0261(16) Uani 1 1 d U
O63 O -0.1071(4) 0.9048(4) 0.3389(2) 0.0297(17) Uani 1 1 d U
O1 O 0.7468(4) 0.8050(4) 0.3802(2) 0.0288(16) Uani 1 1 d U
O64 O 0.3784(4) 0.5199(3) 0.4351(2) 0.0247(15) Uani 1 1 d U
O65 O 0.1136(4) 0.9827(4) 0.2769(2) 0.0292(16) Uani 1 1 d U
O66 O 0.3632(4) 0.7555(4) 0.1978(2) 0.0292(17) Uani 1 1 d U
O67 O -0.1127(4) 0.6769(4) 0.2427(2) 0.0312(17) Uani 1 1 d U
N1 N 0.7239(4) 0.8694(4) 0.3099(2) 0.0142(15) Uani 1 1 d U
N2 N 0.5182(5) 0.6906(5) 0.1464(3) 0.031(2) Uani 1 1 d U
C150 C 0.7465(6) 0.7679(5) 0.3491(3) 0.024(2) Uani 1 1 d U
N3 N -0.2422(5) 0.5660(5) 0.4373(3) 0.029(2) Uani 1 1 d U
N4 N 0.5671(5) 0.7190(5) 0.0749(3) 0.030(2) Uani 1 1 d U
N5 N 0.5160(5) 0.8590(5) 0.0904(3) 0.032(2) Uani 1 1 d U
N6 N 0.7456(5) 0.9999(5) 0.3576(3) 0.029(2) Uani 1 1 d U
N7 N 0.7512(5) 0.9290(5) 0.4270(3) 0.030(2) Uani 1 1 d U
N8 N -0.2395(5) 0.5658(4) 0.3573(3) 0.0269(19) Uani 1 1 d U
N9 N 0.5503(6) 0.8356(5) 0.1710(3) 0.034(2) Uani 1 1 d U
N10 N 0.9761(6) 0.8441(5) 0.0597(3) 0.040(2) Uani 1 1 d U
C151 C 0.7373(6) 0.7991(5) 0.3071(3) 0.025(2) Uani 1 1 d U
H15A H 0.7836 0.7916 0.2944 0.030 Uiso 1 1 calc R
H15B H 0.6942 0.7785 0.2897 0.030 Uiso 1 1 calc R
C29 C 0.5024(6) 0.6443(5) 0.1151(3) 0.025(2) Uani 1 1 d U
C72 C 0.7483(6) 0.9959(5) 0.4309(3) 0.025(2) Uani 1 1 d U
C39 C 0.4901(7) 0.9387(6) 0.1888(4) 0.032(2) Uani 1 1 d U
C71 C 0.7471(6) 1.0348(5) 0.3939(3) 0.027(2) Uani 1 1 d U
N11 N 0.9618(6) 0.6782(5) 0.1178(3) 0.040(2) Uani 1 1 d U
N12 N 0.9338(6) 0.7009(5) 0.0382(3) 0.043(3) Uani 1 1 d U
C64 C 0.7468(7) 1.0278(6) 0.4691(4) 0.032(2) Uani 1 1 d U
C45 C 0.4933(7) 0.9066(6) 0.1169(4) 0.033(3) Uani 1 1 d U
N13 N 0.9225(6) 0.8221(5) 0.1321(3) 0.040(2) Uani 1 1 d U
C63 C 0.7484(7) 0.9864(6) 0.5042(4) 0.034(3) Uani 1 1 d U
H63A H 0.7486 1.0054 0.5303 0.041 Uiso 1 1 calc R
C28 C 0.5277(7) 0.6602(6) 0.0766(4) 0.032(2) Uani 1 1 d U
C16 C 0.9913(7) 0.6331(6) 0.0936(4) 0.033(3) Uani 1 1 d U
C53 C -0.2448(6) 0.5055(5) 0.3746(3) 0.028(2) Uani 1 1 d U
C54 C -0.2465(7) 0.5052(6) 0.4187(4) 0.031(2) Uani 1 1 d U
C40 C 0.5104(7) 0.8931(6) 0.1604(3) 0.031(2) Uani 1 1 d U
C49 C -0.2351(7) 0.5672(6) 0.3163(4) 0.035(3) Uani 1 1 d U
H49 H -0.2304 0.6082 0.3032 0.042 Uiso 1 1 calc R
C27 C 0.5154(7) 0.6157(6) 0.0431(4) 0.031(2) Uani 1 1 d U
C68 C 0.7519(8) 1.1390(7) 0.3582(4) 0.044(3) Uani 1 1 d U
H68 H 0.7542 1.1856 0.3580 0.053 Uiso 1 1 calc R
C43 C 0.4541(7) 0.9659(6) 0.1034(4) 0.034(3) Uani 1 1 d U
C62 C 0.7499(7) 0.9187(6) 0.4998(4) 0.040(3) Uani 1 1 d U
H62 H 0.7485 0.8908 0.5226 0.048 Uiso 1 1 calc R
C35 C 0.4991(7) 0.6723(6) 0.1821(4) 0.037(3) Uani 1 1 d U
H35 H 0.5091 0.7025 0.2039 0.044 Uiso 1 1 calc R
C67 C 0.7481(7) 1.1045(6) 0.3954(4) 0.039(3) Uani 1 1 d U
C25 C 0.5930(7) 0.6882(6) 0.0074(4) 0.040(3) Uani 1 1 d U
H25 H 0.6180 0.6974 -0.0154 0.048 Uiso 1 1 calc R
C55 C -0.2429(7) 0.5693(6) 0.4779(4) 0.035(3) Uani 1 1 d U
H55 H -0.2402 0.6110 0.4907 0.042 Uiso 1 1 calc R
C36 C 0.5736(7) 0.8254(6) 0.2114(4) 0.036(3) Uani 1 1 d U
H36 H 0.6021 0.7869 0.2191 0.043 Uiso 1 1 calc R
C47 C 0.5004(7) 0.8724(6) 0.0497(4) 0.037(3) Uani 1 1 d U
H47 H 0.5144 0.8411 0.0309 0.044 Uiso 1 1 calc R
C26 C 0.5495(7) 0.6329(7) 0.0079(4) 0.042(3) Uani 1 1 d U
H26 H 0.5419 0.6054 -0.0154 0.051 Uiso 1 1 calc R
Cl2 Cl 0.6861(8) 0.7893(7) 0.1366(4) 0.236(5) Uani 1 1 d U
C31 C 0.4502(7) 0.5403(6) 0.0837(4) 0.040(3) Uani 1 1 d U
H31 H 0.4237 0.5004 0.0860 0.048 Uiso 1 1 calc R
C65 C 0.7464(8) 1.1004(7) 0.4701(4) 0.044(3) Uani 1 1 d U
H65 H 0.7451 1.1225 0.4952 0.053 Uiso 1 1 calc R
C37 C 0.5579(7) 0.8684(6) 0.2423(4) 0.037(3) Uani 1 1 d U
H37 H 0.5760 0.8596 0.2700 0.044 Uiso 1 1 calc R
C6 C 0.9962(7) 0.8884(6) 0.0906(4) 0.041(3) Uani 1 1 d U
C32 C 0.4727(7) 0.5566(6) 0.0474(4) 0.040(3) Uani 1 1 d U
H32 H 0.4601 0.5286 0.0246 0.048 Uiso 1 1 calc R
C52 C -0.2474(7) 0.4448(6) 0.3529(4) 0.040(3) Uani 1 1 d U
C56 C -0.2475(8) 0.5107(7) 0.5024(4) 0.046(3) Uani 1 1 d U
H56 H -0.2466 0.5143 0.5310 0.055 Uiso 1 1 calc R
C61 C 0.7535(7) 0.8918(6) 0.4608(4) 0.040(3) Uani 1 1 d U
H61 H 0.7578 0.8456 0.4583 0.048 Uiso 1 1 calc R
C5 C 0.9685(8) 0.8768(6) 0.1289(4) 0.041(3) Uani 1 1 d U
C70 C 0.7471(7) 1.0332(6) 0.3222(4) 0.035(3) Uani 1 1 d U
H70 H 0.7449 1.0099 0.2973 0.042 Uiso 1 1 calc R
C41 C 0.4479(8) 0.9984(7) 0.1751(4) 0.043(3) Uani 1 1 d U
H41 H 0.4309 1.0279 0.1940 0.052 Uiso 1 1 calc R
C30 C 0.4659(7) 0.5832(6) 0.1194(4) 0.036(3) Uani 1 1 d U
C44 C 0.4426(8) 0.9764(7) 0.0605(4) 0.043(3) Uani 1 1 d U
H44 H 0.4193 1.0160 0.0502 0.052 Uiso 1 1 calc R
C46 C 0.4637(8) 0.9322(7) 0.0342(4) 0.044(3) Uani 1 1 d U
H46 H 0.4545 0.9402 0.0058 0.053 Uiso 1 1 calc R
C24 C 0.6003(7) 0.7316(6) 0.0411(4) 0.040(3) Uani 1 1 d U
H24 H 0.6291 0.7706 0.0400 0.048 Uiso 1 1 calc R
C57 C -0.2534(8) 0.4501(7) 0.4841(4) 0.047(3) Uani 1 1 d U
H57 H -0.2579 0.4117 0.4998 0.057 Uiso 1 1 calc R
C50 C -0.2375(8) 0.5089(7) 0.2933(4) 0.043(3) Uani 1 1 d U
H50A H -0.2345 0.5116 0.2650 0.051 Uiso 1 1 calc R
C17 C 0.9769(7) 0.6463(6) 0.0497(4) 0.039(3) Uani 1 1 d U
C69 C 0.7521(8) 1.1041(7) 0.3225(4) 0.045(3) Uani 1 1 d U
H69 H 0.7556 1.1269 0.2979 0.054 Uiso 1 1 calc R
C21 C 1.0068(8) 0.6028(7) 0.0219(4) 0.043(3) Uani 1 1 d U
C66 C 0.7481(8) 1.1360(7) 0.4353(4) 0.047(3) Uani 1 1 d U
H66 H 0.7493 1.1825 0.4369 0.057 Uiso 1 1 calc R
C34 C 0.4482(8) 0.5674(7) 0.1590(4) 0.042(3) Uani 1 1 d U
H34 H 0.4249 0.5268 0.1638 0.050 Uiso 1 1 calc R
C15 C 1.0294(8) 0.5752(7) 0.1080(4) 0.042(3) Uani 1 1 d U
C4 C 0.9856(8) 0.9200(7) 0.1625(4) 0.045(3) Uani 1 1 d U
C22 C 1.0511(8) 0.5473(7) 0.0386(4) 0.050(3) Uani 1 1 d U
H22 H 1.0738 0.5198 0.0206 0.059 Uiso 1 1 calc R
C58 C -0.2525(8) 0.4451(7) 0.4413(4) 0.044(3) Uani 1 1 d U
C8 C 1.0396(8) 0.9478(7) 0.0852(4) 0.046(3) Uani 1 1 d U
C12 C 0.9690(8) 0.6653(7) 0.1586(4) 0.045(3) Uani 1 1 d U
H12 H 0.9515 0.6967 0.1763 0.053 Uiso 1 1 calc R
C19 C 0.9373(8) 0.6651(7) -0.0321(5) 0.049(3) Uani 1 1 d U
H19 H 0.9213 0.6710 -0.0604 0.059 Uiso 1 1 calc R
C51 C -0.2441(8) 0.4480(7) 0.3108(4) 0.046(3) Uani 1 1 d U
H51 H -0.2464 0.4092 0.2948 0.056 Uiso 1 1 calc R
C13 C 1.0020(8) 0.6061(7) 0.1752(5) 0.048(3) Uani 1 1 d U
H13 H 1.0022 0.5968 0.2032 0.057 Uiso 1 1 calc R
C18 C 0.9111(9) 0.7098(7) -0.0035(4) 0.051(3) Uani 1 1 d U
H18 H 0.8785 0.7451 -0.0128 0.062 Uiso 1 1 calc R
C11 C 0.9990(8) 0.8567(7) 0.0237(5) 0.050(3) Uani 1 1 d U
H11 H 0.9881 0.8252 0.0027 0.061 Uiso 1 1 calc R
C23 C 1.0618(8) 0.5326(7) 0.0798(4) 0.050(3) Uani 1 1 d U
H23 H 1.0901 0.4950 0.0894 0.060 Uiso 1 1 calc R
C60 C -0.2545(8) 0.3825(8) 0.3758(5) 0.054(4) Uani 1 1 d U
H60 H -0.2577 0.3417 0.3620 0.064 Uiso 1 1 calc R
C38 C 0.5145(7) 0.9248(6) 0.2311(4) 0.038(3) Uani 1 1 d U
H38 H 0.5012 0.9537 0.2514 0.046 Uiso 1 1 calc R
C14 C 1.0341(9) 0.5615(8) 0.1507(4) 0.052(4) Uani 1 1 d U
H14 H 1.0585 0.5229 0.1620 0.063 Uiso 1 1 calc R
C33 C 0.4657(8) 0.6124(7) 0.1903(5) 0.048(3) Uani 1 1 d U
H33 H 0.4551 0.6027 0.2169 0.058 Uiso 1 1 calc R
C42 C 0.4340(8) 1.0102(7) 0.1345(4) 0.048(3) Uani 1 1 d U
H42 H 0.4094 1.0501 0.1258 0.058 Uiso 1 1 calc R
C20 C 0.9844(9) 0.6151(8) -0.0195(5) 0.055(4) Uani 1 1 d U
H20 H 1.0027 0.5877 -0.0391 0.066 Uiso 1 1 calc R
C3 C 1.0344(10) 0.9790(8) 0.1552(5) 0.064(4) Uani 1 1 d U
H3 H 1.0492 1.0085 0.1769 0.077 Uiso 1 1 calc R
C48 C 0.9565(10) 0.9076(8) 0.1981(5) 0.065(4) Uani 1 1 d U
H48 H 0.9701 0.9347 0.2212 0.078 Uiso 1 1 calc R
C9 C 1.0575(9) 0.9575(8) 0.0452(5) 0.056(4) Uani 1 1 d U
H9 H 1.0840 0.9961 0.0396 0.068 Uiso 1 1 calc R
C1 C 0.8906(9) 0.8129(7) 0.1653(4) 0.051(3) Uani 1 1 d U
H1 H 0.8559 0.7778 0.1663 0.061 Uiso 1 1 calc R
C2 C 0.9081(8) 0.8562(7) 0.2002(5) 0.053(4) Uani 1 1 d U
H2 H 0.8860 0.8487 0.2242 0.063 Uiso 1 1 calc R
C7 C 1.0565(9) 0.9903(8) 0.1203(5) 0.062(4) Uani 1 1 d U
H7 H 1.0854 1.0287 0.1175 0.075 Uiso 1 1 calc R
C59 C -0.2564(9) 0.3845(8) 0.4167(5) 0.062(4) Uani 1 1 d U
H59 H -0.2605 0.3440 0.4304 0.075 Uiso 1 1 calc R
C10 C 1.0385(9) 0.9142(8) 0.0151(5) 0.059(4) Uani 1 1 d U
H10 H 1.0511 0.9219 -0.0113 0.071 Uiso 1 1 calc R
O3W O 0.1318(18) 0.7484(14) 0.0943(9) 0.105(9) Uani 0.50 1 d PU
H3WA H 0.1782 0.7624 0.0987 0.126 Uiso 0.50 1 d PR
H3WB H 0.1102 0.7418 0.0696 0.126 Uiso 0.50 1 d PR
O4W O 0.7307(17) 0.7093(15) 0.2028(9) 0.100(9) Uani 0.50 1 d PU
H4WA H 0.7296 0.7422 0.1861 0.120 Uiso 0.50 1 d PR
H4WB H 0.7705 0.6845 0.2070 0.120 Uiso 0.50 1 d PR

loop_
_atom_site_aniso_label
_atom_site_aniso_U_11
_atom_site_aniso_U_22
_atom_site_aniso_U_33
_atom_site_aniso_U_23
_atom_site_aniso_U_13
_atom_site_aniso_U_12
O1W 0.085(4) 0.084(4) 0.084(4) -0.0005(10) 0.0108(11) 0.0003(10)
O2W 0.048(2) 0.048(2) 0.048(2) 0.0000(10) 0.0072(10) -0.0005(10)
O3 0.0294(19) 0.0296(19) 0.0303(19) -0.0009(10) 0.0043(10) 0.0001(10)
W1 0.01411(18) 0.01788(18) 0.02258(19) 0.00209(14) 0.00322(14) -0.00089(14)
W2 0.01425(18) 0.01626(17) 0.02183(19) 0.00268(14) 0.00204(14) 0.00059(14)
W3 0.01585(18) 0.01830(18) 0.0226(2) -0.00490(14) 0.00324(15) -0.00186(14)
W4 0.01595(18) 0.02282(19) 0.01755(19) -0.00056(14) 0.00167(14) 0.00102(14)
W5 0.01543(18) 0.01987(19) 0.0240(2) -0.00630(15) 0.00278(15) 0.00044(14)
W6 0.02016(19) 0.01830(18) 0.01904(19) 0.00098(14) 0.00457(15) 0.00054(14)
W7 0.01571(18) 0.01455(17) 0.02162(19) -0.00160(14) 0.00406(14) 0.00062(14)
W8 0.01280(18) 0.02134(19) 0.0241(2) -0.00285(15) 0.00574(15) -0.00023(14)
W9 0.01120(17) 0.01785(18) 0.0249(2) -0.00104(14) 0.00295(14) -0.00203(14)
W10 0.01960(19) 0.01892(18) 0.01899(19) 0.00045(14) 0.00111(15) 0.00064(15)
W11 0.01070(17) 0.02177(19) 0.0240(2) 0.00239(15) 0.00142(14) 0.00060(14)
W12 0.01687(19) 0.0254(2) 0.01892(19) -0.00245(15) 0.00450(15) -0.00164(15)
W13 0.01254(18) 0.0243(2) 0.0240(2) -0.00557(15) -0.00026(15) 0.00007(15)
W14 0.01067(17) 0.0236(2) 0.0260(2) 0.00000(15) 0.00446(15) -0.00069(14)
W15 0.01626(18) 0.01511(17) 0.02138(19) -0.00233(14) 0.00197(14) -0.00035(14)
W16 0.01116(17) 0.01938(18) 0.0287(2) -0.00290(15) 0.00073(15) 0.00212(14)
W17 0.01795(19) 0.01523(17) 0.0234(2) 0.00189(14) 0.00231(15) -0.00120(14)
W18 0.01852(19) 0.01601(18) 0.0245(2) 0.00133(14) 0.00179(15) 0.00131(14)
P1 0.0112(8) 0.0127(8) 0.0130(8) -0.0003(6) 0.0020(7) 0.0002(6)
P2 0.0113(8) 0.0125(8) 0.0145(8) -0.0006(6) 0.0021(7) -0.0006(6)
O4 0.0201(16) 0.0203(16) 0.0204(16) 0.0001(10) 0.0031(10) -0.0006(10)
O5 0.0207(16) 0.0211(16) 0.0211(16) -0.0001(10) 0.0030(10) 0.0000(10)
O6 0.0192(16) 0.0192(16) 0.0200(16) -0.0004(10) 0.0028(10) -0.0001(10)
O7 0.0204(16) 0.0209(16) 0.0214(16) -0.0001(10) 0.0025(10) 0.0001(10)
O8 0.0213(17) 0.0220(17) 0.0217(17) -0.0003(10) 0.0033(10) 0.0002(10)
O9 0.0202(16) 0.0207(16) 0.0209(16) -0.0001(10) 0.0034(10) -0.0001(10)
O10 0.0202(16) 0.0210(16) 0.0209(16) -0.0001(10) 0.0032(10) 0.0001(10)
O11 0.0209(16) 0.0209(16) 0.0214(16) 0.0000(10) 0.0029(10) 0.0001(10)
O12 0.0183(16) 0.0183(16) 0.0192(16) -0.0003(10) 0.0028(10) -0.0003(10)
O13 0.0170(16) 0.0176(16) 0.0179(16) -0.0005(10) 0.0024(10) -0.0001(10)
O14 0.0187(16) 0.0190(16) 0.0195(16) 0.0001(10) 0.0025(10) -0.0007(10)
O15 0.0214(17) 0.0222(17) 0.0225(17) -0.0001(10) 0.0035(10) -0.0005(10)
O16 0.0205(16) 0.0210(16) 0.0214(16) 0.0002(10) 0.0028(10) 0.0007(10)
O17 0.0158(15) 0.0153(15) 0.0161(15) 0.0004(9) 0.0017(10) 0.0003(10)
O18 0.0192(16) 0.0197(16) 0.0200(16) -0.0005(10) 0.0022(10) 0.0005(10)
O19 0.0218(17) 0.0221(17) 0.0224(17) -0.0002(10) 0.0032(10) 0.0000(10)
O20 0.0188(16) 0.0189(16) 0.0189(16) -0.0004(10) 0.0028(10) -0.0010(10)
O21 0.0187(16) 0.0192(16) 0.0188(16) -0.0006(10) 0.0027(10) 0.0003(10)
O22 0.0202(16) 0.0202(16) 0.0208(16) -0.0001(10) 0.0032(10) -0.0001(10)
O23 0.0195(16) 0.0196(16) 0.0200(16) -0.0001(10) 0.0026(10) -0.0001(10)
O24 0.0195(16) 0.0201(16) 0.0198(16) 0.0002(10) 0.0029(10) -0.0005(10)
O25 0.0154(15) 0.0156(15) 0.0161(15) 0.0002(9) 0.0024(10) 0.0000(10)
O26 0.0207(16) 0.0218(16) 0.0218(16) -0.0007(10) 0.0028(10) 0.0000(10)
O27 0.0208(16) 0.0209(16) 0.0209(16) 0.0000(10) 0.0034(10) -0.0007(10)
O28 0.0182(16) 0.0185(16) 0.0190(16) 0.0004(10) 0.0032(10) -0.0005(10)
O29 0.0182(16) 0.0184(16) 0.0182(16) 0.0004(10) 0.0027(10) 0.0002(10)
O30 0.0221(17) 0.0222(17) 0.0220(17) -0.0001(10) 0.0030(10) 0.0001(10)
O31 0.0173(16) 0.0179(16) 0.0178(16) -0.0004(10) 0.0031(10) 0.0003(10)
O32 0.0181(16) 0.0183(16) 0.0186(16) -0.0002(10) 0.0025(10) -0.0003(10)
O33 0.0209(17) 0.0222(17) 0.0221(17) -0.0010(10) 0.0031(10) 0.0005(10)
O34 0.0199(16) 0.0201(16) 0.0201(16) -0.0002(10) 0.0034(10) -0.0001(10)
O35 0.0211(17) 0.0214(16) 0.0215(16) -0.0002(10) 0.0023(10) -0.0008(10)
O36 0.0155(15) 0.0161(15) 0.0157(15) -0.0002(9) 0.0025(10) -0.0006(10)
O37 0.0155(15) 0.0157(15) 0.0160(15) -0.0002(10) 0.0023(10) -0.0003(10)
O38 0.0213(17) 0.0219(16) 0.0221(17) 0.0001(10) 0.0025(10) 0.0006(10)
O39 0.0209(16) 0.0214(16) 0.0212(16) 0.0001(10) 0.0032(10) 0.0000(10)
Cu1 0.0260(6) 0.0235(5) 0.0265(6) -0.0017(5) 0.0049(5) -0.0013(5)
Cu2 0.0296(6) 0.0234(5) 0.0263(6) -0.0026(5) 0.0003(5) -0.0005(5)
Cu3 0.0367(6) 0.0296(6) 0.0312(6) 0.0001(5) 0.0035(5) -0.0001(5)
Cu4 0.0424(7) 0.0363(6) 0.0388(7) 0.0017(5) 0.0045(6) -0.0012(6)
O40 0.0257(18) 0.0256(18) 0.0262(18) 0.0000(10) 0.0037(10) 0.0003(10)
O41 0.0275(18) 0.0287(18) 0.0288(18) -0.0002(10) 0.0036(10) 0.0003(10)
O42 0.0282(18) 0.0286(18) 0.0290(18) -0.0010(10) 0.0038(10) -0.0003(10)
O43 0.0245(17) 0.0240(17) 0.0244(17) -0.0001(10) 0.0027(10) -0.0002(10)
O44 0.0283(18) 0.0276(18) 0.0286(18) 0.0001(10) 0.0036(10) -0.0005(10)
O45 0.0275(18) 0.0277(18) 0.0282(18) 0.0008(10) 0.0040(10) 0.0000(10)
O46 0.0277(18) 0.0280(18) 0.0291(18) -0.0002(10) 0.0038(10) -0.0008(10)
Cl1 0.1017(18) 0.1046(18) 0.1031(18) -0.0006(7) 0.0140(7) 0.0002(7)
O48 0.0201(16) 0.0202(16) 0.0208(16) 0.0003(10) 0.0026(10) 0.0003(10)
O49 0.0212(17) 0.0223(17) 0.0221(17) -0.0006(10) 0.0034(10) 0.0004(10)
O50 0.0210(17) 0.0218(16) 0.0220(17) -0.0002(10) 0.0026(10) 0.0000(10)
O51 0.0204(16) 0.0205(16) 0.0204(16) 0.0006(10) 0.0029(10) -0.0003(10)
O52 0.0224(17) 0.0221(17) 0.0220(17) 0.0009(10) 0.0031(10) 0.0002(10)
O2 0.0297(19) 0.0294(18) 0.0296(18) 0.0000(10) 0.0043(10) 0.0005(10)
O54 0.0202(16) 0.0200(16) 0.0206(16) -0.0003(10) 0.0030(10) -0.0007(10)
O55 0.0304(19) 0.0312(19) 0.0302(19) 0.0004(10) 0.0048(10) -0.0007(10)
O56 0.0206(16) 0.0212(16) 0.0215(16) 0.0003(10) 0.0033(10) -0.0001(10)
O57 0.0225(17) 0.0233(17) 0.0229(17) -0.0003(10) 0.0035(10) -0.0006(10)
O58 0.0283(18) 0.0292(18) 0.0286(18) -0.0007(10) 0.0047(10) 0.0002(10)
O59 0.0288(18) 0.0291(18) 0.0284(18) 0.0002(10) 0.0038(10) 0.0003(10)
O5W 0.0306(19) 0.0310(19) 0.0309(19) -0.0006(10) 0.0044(10) -0.0003(10)
O61 0.0302(19) 0.0304(19) 0.0303(19) 0.0001(10) 0.0042(10) -0.0001(10)
O62 0.0253(18) 0.0267(18) 0.0265(18) 0.0007(10) 0.0039(10) -0.0004(10)
O63 0.0293(19) 0.0295(19) 0.0301(19) -0.0009(10) 0.0037(10) 0.0007(10)
O1 0.0291(18) 0.0289(18) 0.0286(18) 0.0000(10) 0.0042(10) 0.0001(10)
O64 0.0244(17) 0.0247(17) 0.0250(17) 0.0010(10) 0.0031(10) -0.0003(10)
O65 0.0293(18) 0.0288(18) 0.0296(18) 0.0003(10) 0.0039(10) 0.0003(10)
O66 0.0291(19) 0.0293(19) 0.0291(19) 0.0004(10) 0.0041(10) 0.0001(10)
O67 0.0306(19) 0.0314(19) 0.0313(19) -0.0004(10) 0.0036(10) -0.0002(10)
N1 0.0143(17) 0.0144(17) 0.0140(17) 0.0004(10) 0.0019(10) -0.0001(10)
N2 0.031(2) 0.031(2) 0.032(2) -0.0001(10) 0.0044(10) 0.0003(10)
C150 0.023(2) 0.024(2) 0.024(2) 0.0001(10) 0.0035(10) 0.0002(10)
N3 0.029(2) 0.029(2) 0.028(2) 0.0002(10) 0.0040(10) 0.0000(10)
N4 0.031(2) 0.030(2) 0.030(2) 0.0003(10) 0.0039(10) -0.0002(10)
N5 0.032(2) 0.032(2) 0.032(2) -0.0001(10) 0.0039(10) -0.0008(10)
N6 0.029(2) 0.029(2) 0.029(2) 0.0000(10) 0.0035(10) 0.0001(10)
N7 0.030(2) 0.030(2) 0.030(2) -0.0003(10) 0.0041(10) -0.0002(10)
N8 0.027(2) 0.027(2) 0.027(2) -0.0002(10) 0.0035(10) -0.0003(10)
N9 0.034(2) 0.033(2) 0.034(2) -0.0002(10) 0.0043(10) -0.0005(10)
N10 0.040(3) 0.040(3) 0.040(3) 0.0001(10) 0.0058(11) 0.0000(10)
C151 0.025(2) 0.026(2) 0.026(2) -0.0004(10) 0.0037(10) -0.0002(10)
C29 0.024(2) 0.025(2) 0.025(2) -0.0001(10) 0.0037(10) 0.0001(10)
C72 0.025(2) 0.025(2) 0.025(2) 0.0002(10) 0.0031(10) 0.0000(10)
C39 0.032(3) 0.032(3) 0.032(3) -0.0002(10) 0.0046(11) -0.0005(10)
C71 0.027(2) 0.027(2) 0.027(2) -0.0004(10) 0.0034(10) -0.0001(10)
N11 0.040(3) 0.040(3) 0.039(3) 0.0002(10) 0.0050(11) 0.0000(10)
N12 0.043(3) 0.043(3) 0.042(3) 0.0000(10) 0.0059(11) -0.0001(10)
C64 0.032(3) 0.032(3) 0.032(3) -0.0004(10) 0.0042(11) 0.0000(10)
C45 0.033(3) 0.033(3) 0.033(3) 0.0001(10) 0.0043(11) -0.0005(10)
N13 0.040(3) 0.040(3) 0.040(3) 0.0001(10) 0.0054(11) 0.0008(10)
C63 0.034(3) 0.035(3) 0.034(3) -0.0007(10) 0.0051(11) -0.0001(10)
C28 0.032(3) 0.032(3) 0.032(3) -0.0003(10) 0.0044(11) 0.0004(10)
C16 0.033(3) 0.033(3) 0.034(3) 0.0002(10) 0.0046(11) 0.0001(10)
C53 0.027(2) 0.028(2) 0.028(2) -0.0003(10) 0.0039(10) -0.0002(10)
C54 0.031(3) 0.031(3) 0.031(3) 0.0003(10) 0.0043(11) 0.0000(10)
C40 0.031(3) 0.031(3) 0.031(3) 0.0001(10) 0.0039(11) -0.0004(10)
C49 0.035(3) 0.035(3) 0.035(3) -0.0005(10) 0.0046(11) 0.0000(10)
C27 0.031(3) 0.031(3) 0.031(3) 0.0001(10) 0.0042(11) 0.0003(10)
C68 0.044(3) 0.044(3) 0.044(3) 0.0001(10) 0.0058(11) 0.0003(10)
C43 0.033(3) 0.033(3) 0.034(3) 0.0006(10) 0.0043(11) -0.0005(10)
C62 0.040(3) 0.040(3) 0.040(3) -0.0002(10) 0.0055(11) -0.0003(10)
C35 0.037(3) 0.037(3) 0.036(3) 0.0001(10) 0.0051(11) 0.0001(10)
C67 0.039(3) 0.039(3) 0.039(3) -0.0005(10) 0.0051(11) 0.0000(10)
C25 0.040(3) 0.040(3) 0.040(3) 0.0004(10) 0.0055(11) 0.0006(10)
C55 0.035(3) 0.035(3) 0.035(3) 0.0003(10) 0.0049(11) 0.0002(10)
C36 0.036(3) 0.036(3) 0.036(3) 0.0002(10) 0.0048(11) 0.0000(10)
C47 0.037(3) 0.037(3) 0.037(3) 0.0000(10) 0.0049(11) -0.0005(10)
C26 0.042(3) 0.042(3) 0.042(3) -0.0002(10) 0.0053(11) 0.0003(10)
Cl2 0.236(5) 0.236(5) 0.236(5) -0.0002(7) 0.0326(10) 0.0000(7)
C31 0.040(3) 0.040(3) 0.040(3) -0.0002(10) 0.0054(11) 0.0000(10)
C65 0.044(3) 0.044(3) 0.044(3) -0.0007(10) 0.0062(11) 0.0003(10)
C37 0.037(3) 0.037(3) 0.037(3) 0.0003(10) 0.0056(11) -0.0005(10)
C6 0.040(3) 0.040(3) 0.041(3) 0.0002(10) 0.0053(11) 0.0001(10)
C32 0.040(3) 0.040(3) 0.040(3) -0.0002(10) 0.0053(11) 0.0001(10)
C52 0.040(3) 0.040(3) 0.040(3) -0.0005(10) 0.0054(11) -0.0001(10)
C56 0.046(3) 0.046(3) 0.046(3) 0.0004(10) 0.0064(11) 0.0000(10)
C61 0.040(3) 0.039(3) 0.039(3) 0.0001(10) 0.0050(11) -0.0002(10)
C5 0.041(3) 0.041(3) 0.041(3) -0.0002(10) 0.0051(11) 0.0006(10)
C70 0.035(3) 0.035(3) 0.035(3) -0.0001(10) 0.0047(11) -0.0001(10)
C41 0.043(3) 0.043(3) 0.044(3) -0.0004(10) 0.0064(11) -0.0003(10)
C30 0.036(3) 0.036(3) 0.036(3) 0.0002(10) 0.0052(11) 0.0003(10)
C44 0.043(3) 0.043(3) 0.043(3) 0.0004(10) 0.0054(11) -0.0003(10)
C46 0.044(3) 0.044(3) 0.044(3) 0.0006(10) 0.0053(11) -0.0005(10)
C24 0.040(3) 0.040(3) 0.040(3) 0.0003(10) 0.0055(11) 0.0001(10)
C57 0.047(3) 0.047(3) 0.048(3) 0.0008(10) 0.0064(11) -0.0002(10)
C50 0.043(3) 0.043(3) 0.043(3) -0.0004(10) 0.0058(11) 0.0001(10)
C17 0.039(3) 0.039(3) 0.039(3) -0.0002(10) 0.0056(11) -0.0001(10)
C69 0.046(3) 0.045(3) 0.045(3) 0.0002(10) 0.0062(11) 0.0002(10)
C21 0.043(3) 0.043(3) 0.043(3) 0.0000(10) 0.0062(11) -0.0006(10)
C66 0.048(3) 0.047(3) 0.047(3) -0.0003(10) 0.0066(11) 0.0000(10)
C34 0.042(3) 0.042(3) 0.042(3) 0.0003(10) 0.0060(11) -0.0002(10)
C15 0.042(3) 0.042(3) 0.042(3) -0.0005(10) 0.0057(11) 0.0003(10)
C4 0.045(3) 0.045(3) 0.045(3) -0.0007(10) 0.0057(11) 0.0007(10)
C22 0.049(3) 0.050(3) 0.050(3) -0.0004(10) 0.0072(11) 0.0000(10)
C58 0.043(3) 0.043(3) 0.044(3) 0.0004(10) 0.0060(11) 0.0000(10)
C8 0.045(3) 0.045(3) 0.046(3) -0.0002(10) 0.0060(11) 0.0003(10)
C12 0.045(3) 0.045(3) 0.044(3) 0.0000(10) 0.0061(11) 0.0004(10)
C19 0.049(3) 0.049(3) 0.049(3) 0.0002(10) 0.0070(11) -0.0009(10)
C51 0.046(3) 0.046(3) 0.047(3) -0.0007(10) 0.0062(11) 0.0001(10)
C13 0.048(3) 0.048(3) 0.048(3) 0.0000(10) 0.0061(11) 0.0003(10)
C18 0.051(4) 0.051(4) 0.051(4) 0.0001(10) 0.0068(11) -0.0007(10)
C11 0.050(4) 0.051(4) 0.051(4) 0.0003(10) 0.0073(11) 0.0000(10)
C23 0.050(4) 0.050(4) 0.050(4) -0.0004(10) 0.0069(11) 0.0000(10)
C60 0.054(4) 0.053(4) 0.054(4) -0.0002(10) 0.0071(11) -0.0001(10)
C38 0.038(3) 0.038(3) 0.038(3) -0.0003(10) 0.0058(11) -0.0005(10)
C14 0.052(4) 0.052(4) 0.052(4) 0.0000(10) 0.0067(11) 0.0003(10)
C33 0.048(3) 0.048(3) 0.048(3) 0.0001(10) 0.0071(11) -0.0001(10)
C42 0.048(3) 0.048(3) 0.049(3) 0.0000(10) 0.0065(11) -0.0001(10)
C20 0.055(4) 0.055(4) 0.055(4) -0.0004(10) 0.0081(11) -0.0006(10)
C3 0.064(4) 0.064(4) 0.064(4) -0.0007(10) 0.0081(12) 0.0006(10)
C48 0.065(4) 0.065(4) 0.065(4) -0.0004(10) 0.0084(12) 0.0010(10)
C9 0.056(4) 0.056(4) 0.057(4) 0.0005(10) 0.0078(11) 0.0001(10)
C1 0.051(4) 0.051(4) 0.051(4) 0.0000(10) 0.0069(11) 0.0005(10)
C2 0.053(4) 0.053(4) 0.052(4) 0.0002(10) 0.0072(11) 0.0009(10)
C7 0.062(4) 0.062(4) 0.063(4) -0.0003(10) 0.0085(12) 0.0003(10)
C59 0.062(4) 0.062(4) 0.063(4) 0.0002(10) 0.0085(12) -0.0003(10)
C10 0.059(4) 0.059(4) 0.059(4) 0.0005(10) 0.0085(12) 0.0001(10)
O3W 0.105(9) 0.105(9) 0.105(9) 0.0000(10) 0.0145(16) 0.0001(10)
O4W 0.100(9) 0.100(9) 0.100(9) 0.0002(10) 0.0135(16) 0.0001(10)

loop_
_atom_type_symbol
_atom_type_description
_atom_type_scat_dispersion_real
_atom_type_scat_dispersion_imag
_atom_type_scat_source
C C 0.0033 0.0016 'International Tables Vol C Tables 4.2.6.8 and 6.1.1.4'
H H 0.0000 0.0000 'International Tables Vol C Tables 4.2.6.8 and 6.1.1.4'
N N 0.0061 0.0033 'International Tables Vol C Tables 4.2.6.8 and 6.1.1.4'
O O 0.0106 0.0060 'International Tables Vol C Tables 4.2.6.8 and 6.1.1.4'
P P 0.1023 0.0942 'International Tables Vol C Tables 4.2.6.8 and 6.1.1.4'
Cu Cu 0.3201 1.2651 'International Tables Vol C Tables 4.2.6.8 and 6.1.1.4'
W W -0.8490 6.8722 'International Tables Vol C Tables 4.2.6.8 and 6.1.1.4'
Cl Cl 0.1484 0.1585 'International Tables Vol C Tables 4.2.6.8 and 6.1.1.4'

loop_
_geom_angle_atom_site_label_1
_geom_angle_atom_site_label_2
_geom_angle_atom_site_label_3
_geom_angle
_geom_angle_site_symmetry_1
_geom_angle_site_symmetry_3
H1WA O1W H1WB 120.0 . .
H2WA O2W H2WB 120.0 . .
O45 W1 O9 98.9(3) . .
O45 W1 O24 102.3(3) . .
O9 W1 O24 88.5(3) . .
O45 W1 O54 100.5(3) . .
O9 W1 O54 90.7(3) . .
O24 W1 O54 157.1(3) . .
O45 W1 O14 97.1(3) . .
O9 W1 O14 163.7(3) . .
O24 W1 O14 85.0(3) . .
O54 W1 O14 89.5(3) . .
O45 W1 O17 172.9(3) . .
O9 W1 O17 83.4(2) . .
O24 W1 O17 84.5(2) . .
O54 W1 O17 72.7(2) . .
O14 W1 O17 81.1(2) . .
O64 W2 O9 98.3(3) . .
O64 W2 O34 101.8(3) . .
O9 W2 O34 88.2(3) . .
O64 W2 O31 100.6(3) . .
O9 W2 O31 90.0(3) . .
O34 W2 O31 157.5(3) . .
O64 W2 O16 97.4(3) . .
O9 W2 O16 164.0(3) . .
O34 W2 O16 85.8(3) . .
O31 W2 O16 89.8(3) . .
O64 W2 O12 173.4(3) . .
O9 W2 O12 83.3(3) . .
O34 W2 O12 84.5(2) . .
O31 W2 O12 72.9(2) . .
O16 W2 O12 81.3(3) . .
O42 W3 O57 99.5(3) . .
O42 W3 O30 103.5(3) . .
O57 W3 O30 157.0(3) . .
O42 W3 O5 98.0(3) . .
O57 W3 O5 89.6(3) . .
O30 W3 O5 87.5(3) . .
O42 W3 O19 97.7(3) . .
O57 W3 O19 90.9(3) . .
O30 W3 O19 85.8(3) . .
O5 W3 O19 164.0(3) . .
O42 W3 O37 172.6(3) . .
O57 W3 O37 73.2(3) . .
O30 W3 O37 83.9(3) . .
O5 W3 O37 82.3(2) . .
O19 W3 O37 82.5(2) . .
O59 W4 O8 99.4(3) . .
O59 W4 O34 102.5(3) . .
O8 W4 O34 89.5(3) . .
O59 W4 O57 99.9(3) . .
O8 W4 O57 91.4(3) . .
O34 W4 O57 157.1(3) . .
O59 W4 O7 97.6(3) . .
O8 W4 O7 162.8(3) . .
O34 W4 O7 84.1(3) . .
O57 W4 O7 88.4(3) . .
O59 W4 O37 171.9(3) . .
O8 W4 O37 82.9(3) . .
O34 W4 O37 85.3(2) . .
O57 W4 O37 72.2(3) . .
O7 W4 O37 80.7(2) . .
O3 W5 O49 102.5(3) . .
O3 W5 O5 99.3(3) . .
O49 W5 O5 90.1(3) . .
O3 W5 O21 99.9(3) . .
O49 W5 O21 157.1(3) . .
O5 W5 O21 90.6(3) . .
O3 W5 O15 96.0(3) . .
O49 W5 O15 85.0(3) . .
O5 W5 O15 164.6(3) . .
O21 W5 O15 88.3(3) . .
O3 W5 O29 172.0(3) . .
O49 W5 O29 84.7(3) . .
O5 W5 O29 84.0(3) . .
O21 W5 O29 72.7(2) . .
O15 W5 O29 81.0(3) . .
O66 W6 O51 99.7(3) . .
O66 W6 O11 97.7(3) . .
O51 W6 O11 90.0(3) . .
O66 W6 O27 98.2(3) . .
O51 W6 O27 90.8(3) . .
O11 W6 O27 163.7(3) . .
O66 W6 O18 103.5(3) . .
O51 W6 O18 156.8(3) . .
O11 W6 O18 87.4(3) . .
O27 W6 O18 85.4(3) . .
O66 W6 O32 172.9(3) . .
O51 W6 O32 73.2(2) . .
O11 W6 O32 82.3(3) . .
O27 W6 O32 82.4(3) . .
O18 W6 O32 83.6(2) . .
O40 W7 O6 99.1(3) . .
O40 W7 O18 101.6(3) . .
O6 W7 O18 89.1(3) . .
O40 W7 O31 100.6(3) . .
O6 W7 O31 90.1(3) . .
O18 W7 O31 157.6(3) . .
O40 W7 O48 97.2(3) . .
O6 W7 O48 163.5(3) . .
O18 W7 O48 85.4(3) . .
O31 W7 O48 89.0(3) . .
O40 W7 O12 173.8(3) . .
O6 W7 O12 83.0(3) . .
O18 W7 O12 84.2(2) . .
O31 W7 O12 73.5(2) . .
O48 W7 O12 81.0(2) . .
O58 W8 O48 103.3(3) . .
O58 W8 O56 101.5(3) . .
O48 W8 O56 90.3(3) . .
O58 W8 O27 101.9(3) . .
O48 W8 O27 86.0(3) . .
O56 W8 O27 156.5(3) . .
O58 W8 O28 100.5(3) . .
O48 W8 O28 156.2(3) . .
O56 W8 O28 86.6(3) . .
O27 W8 O28 87.5(3) . .
O58 W8 O25 171.1(3) . .
O48 W8 O25 83.8(2) . .
O56 W8 O25 72.7(2) . .
O27 W8 O25 83.9(2) . .
O28 W8 O25 72.8(2) . .
O46 W9 O39 102.8(3) . .
O46 W9 O19 104.0(3) . .
O39 W9 O19 86.2(3) . .
O46 W9 O28 98.0(3) . .
O39 W9 O28 90.4(3) . .
O19 W9 O28 157.9(3) . .
O46 W9 O10 100.4(3) . .
O39 W9 O10 156.8(3) . .
O19 W9 O10 87.7(3) . .
O28 W9 O10 86.9(3) . .
O46 W9 O25 169.2(3) . .
O39 W9 O25 84.5(3) . .
O19 W9 O25 84.2(3) . .
O28 W9 O25 73.7(2) . .
O10 W9 O25 72.6(2) . .
O61 W10 O11 99.4(3) . .
O61 W10 O22 102.7(3) . .
O11 W10 O22 89.0(3) . .
O61 W10 O52 100.1(3) . .
O11 W10 O52 90.5(3) . .
O22 W10 O52 156.9(3) . .
O61 W10 O23 97.3(3) . .
O11 W10 O23 163.0(3) . .
O22 W10 O23 84.6(3) . .
O52 W10 O23 89.3(3) . .
O61 W10 O36 173.0(3) . .
O11 W10 O36 82.8(2) . .
O22 W10 O36 83.9(2) . .
O52 W10 O36 73.2(2) . .
O23 W10 O36 80.9(2) . .
O41 W11 O7 102.2(3) . .
O41 W11 O16 103.1(3) . .
O7 W11 O16 87.0(3) . .
O41 W11 O10 99.0(3) . .
O7 W11 O10 90.9(3) . .
O16 W11 O10 157.8(3) . .
O41 W11 O56 99.5(3) . .
O7 W11 O56 158.3(3) . .
O16 W11 O56 88.4(3) . .
O10 W11 O56 85.4(3) . .
O41 W11 O25 169.4(3) . .
O7 W11 O25 85.3(3) . .
O16 W11 O25 84.7(2) . .
O10 W11 O25 73.2(2) . .
O56 W11 O25 73.2(2) . .
O55 W12 O24 102.8(3) . .
O55 W12 O21 100.7(3) . .
O24 W12 O21 156.6(3) . .
O55 W12 O26 98.8(3) . .
O24 W12 O26 86.0(3) . .
O21 W12 O26 91.4(3) . .
O55 W12 O8 97.3(3) . .
O24 W12 O8 87.2(3) . .
O21 W12 O8 88.9(3) . .
O26 W12 O8 163.6(3) . .
O55 W12 O29 172.8(3) . .
O24 W12 O29 84.3(2) . .
O21 W12 O29 72.3(2) . .
O26 W12 O29 83.1(3) . .
O8 W12 O29 81.4(3) . .
O67 W13 O23 102.8(3) . .
O67 W13 O20 103.2(3) . .
O23 W13 O20 85.6(3) . .
O67 W13 O38 100.1(3) . .
O23 W13 O38 89.9(3) . .
O20 W13 O38 156.7(3) . .
O67 W13 O35 100.1(3) . .
O23 W13 O35 157.0(3) . .
O20 W13 O35 87.8(3) . .
O38 W13 O35 87.5(3) . .
O67 W13 O13 169.9(3) . .
O23 W13 O13 84.5(3) . .
O20 W13 O13 84.2(2) . .
O38 W13 O13 72.6(3) . .
O35 W13 O13 72.9(2) . .
O62 W14 O14 102.9(3) . .
O62 W14 O35 99.6(3) . .
O14 W14 O35 89.8(3) . .
O62 W14 O26 102.9(3) . .
O14 W14 O26 85.1(3) . .
O35 W14 O26 157.5(3) . .
O62 W14 O33 100.5(3) . .
O14 W14 O33 156.6(3) . .
O35 W14 O33 87.4(3) . .
O26 W14 O33 88.7(3) . .
O62 W14 O13 170.5(3) . .
O14 W14 O13 83.9(2) . .
O35 W14 O13 73.6(3) . .
O26 W14 O13 84.0(3) . .
O33 W14 O13 73.0(3) . .
O43 W15 O22 102.4(3) . .
O43 W15 O54 100.0(3) . .
O22 W15 O54 157.6(3) . .
O43 W15 O6 98.0(3) . .
O22 W15 O6 87.7(3) . .
O54 W15 O6 89.6(3) . .
O43 W15 O20 98.1(3) . .
O22 W15 O20 86.0(3) . .
O54 W15 O20 90.6(3) . .
O6 W15 O20 163.7(3) . .
O43 W15 O17 173.5(3) . .
O22 W15 O17 84.0(2) . .
O54 W15 O17 73.6(2) . .
O6 W15 O17 81.8(2) . .
O20 W15 O17 82.7(2) . .
O63 W16 O15 102.7(3) . .
O63 W16 O50 103.8(3) . .
O15 W16 O50 86.6(3) . .
O63 W16 O38 101.0(3) . .
O15 W16 O38 156.2(3) . .
O50 W16 O38 87.6(3) . .
O63 W16 O33 98.5(3) . .
O15 W16 O33 90.8(3) . .
O50 W16 O33 157.5(3) . .
O38 W16 O33 85.8(3) . .
O63 W16 O13 169.2(3) . .
O15 W16 O13 84.1(3) . .
O50 W16 O13 84.7(3) . .
O38 W16 O13 72.4(2) . .
O33 W16 O13 72.8(2) . .
O44 W17 O30 102.2(3) . .
O44 W17 O4 99.2(3) . .
O30 W17 O4 89.9(3) . .
O44 W17 O51 100.3(3) . .
O30 W17 O51 157.0(3) . .
O4 W17 O51 91.1(3) . .
O44 W17 O39 96.7(3) . .
O30 W17 O39 84.8(3) . .
O4 W17 O39 163.9(3) . .
O51 W17 O39 87.9(3) . .
O44 W17 O32 172.6(3) . .
O30 W17 O32 84.3(3) . .
O4 W17 O32 84.2(2) . .
O51 W17 O32 72.9(2) . .
O39 W17 O32 80.1(2) . .
O65 W18 O52 101.2(3) . .
O65 W18 O49 102.2(3) . .
O52 W18 O49 156.5(3) . .
O65 W18 O4 98.5(3) . .
O52 W18 O4 90.1(3) . .
O49 W18 O4 87.1(3) . .
O65 W18 O50 97.0(3) . .
O52 W18 O50 90.8(3) . .
O49 W18 O50 85.7(3) . .
O4 W18 O50 164.0(3) . .
O65 W18 O36 173.9(3) . .
O52 W18 O36 72.7(2) . .
O49 W18 O36 83.8(2) . .
O4 W18 O36 82.9(2) . .
O50 W18 O36 82.1(2) . .
O12 P1 O37 112.9(4) . .
O12 P1 O32 112.1(4) . .
O37 P1 O32 111.7(4) . .
O12 P1 O25 106.4(4) . .
O37 P1 O25 106.8(3) . .
O32 P1 O25 106.5(4) . .
O29 P2 O36 111.9(4) . .
O29 P2 O17 111.9(4) . .
O36 P2 O17 110.8(4) . .
O29 P2 O13 107.5(4) . .
O36 P2 O13 106.9(4) . .
O17 P2 O13 107.6(4) . .
W17 O4 W18 163.6(4) . .
W5 O5 W3 162.9(4) . .
W7 O6 W15 163.4(4) . .
W11 O7 W4 151.3(4) . .
W4 O8 W12 163.6(4) . .
W2 O9 W1 163.6(4) . .
W11 O10 W9 122.8(3) . .
W10 O11 W6 163.6(4) . .
P1 O12 W7 128.5(4) . .
P1 O12 W2 128.3(4) . .
W7 O12 W2 90.5(2) . .
P2 O13 W14 125.3(4) . .
P2 O13 W16 124.6(3) . .
W14 O13 W16 90.8(2) . .
P2 O13 W13 124.6(3) . .
W14 O13 W13 90.2(2) . .
W16 O13 W13 90.9(2) . .
W14 O14 W1 153.0(4) . .
W16 O15 W5 151.4(4) . .
W11 O16 W2 149.9(4) . .
P2 O17 W15 128.2(4) . .
P2 O17 W1 127.3(3) . .
W15 O17 W1 90.2(2) . .
W7 O18 W6 152.6(4) . .
W9 O19 W3 150.0(4) . .
W15 O20 W13 150.5(4) . .
W12 O21 W5 124.6(3) . .
W15 O22 W10 152.3(4) . .
W13 O23 W10 151.9(4) . .
W12 O24 W1 151.4(4) . .
P1 O25 W11 124.3(3) . .
P1 O25 W9 124.6(3) . .
W11 O25 W9 91.5(2) . .
P1 O25 W8 124.9(3) . .
W11 O25 W8 91.1(2) . .
W9 O25 W8 90.3(2) . .
W14 O26 W12 150.6(4) . .
W6 O27 W8 150.6(4) . .
W9 O28 W8 123.2(3) . .
P2 O29 W5 128.3(4) . .
P2 O29 W12 127.2(4) . .
W5 O29 W12 90.4(2) . .
W17 O30 W3 152.9(4) . .
W7 O31 W2 122.9(3) . .
P1 O32 W6 128.6(4) . .
P1 O32 W17 128.7(4) . .
W6 O32 W17 90.3(2) . .
W14 O33 W16 123.4(3) . .
W4 O34 W2 152.5(4) . .
W14 O35 W13 123.2(3) . .
P2 O36 W10 129.4(4) . .
P2 O36 W18 127.7(3) . .
W10 O36 W18 90.1(2) . .
P1 O37 W3 128.5(3) . .
P1 O37 W4 128.0(3) . .
W3 O37 W4 90.7(2) . .
W13 O38 W16 124.1(4) . .
W9 O39 W17 151.8(4) . .
O5W Cu1 O2 92.2(3) . .
O5W Cu1 N8 168.8(4) . .
O2 Cu1 N8 90.4(3) . .
O5W Cu1 N3 93.3(3) . .
O2 Cu1 N3 168.8(4) . .
N8 Cu1 N3 82.4(4) . .
O5W Cu1 O62 90.8(3) . .
O2 Cu1 O62 93.7(3) . .
N8 Cu1 O62 99.9(3) . .
N3 Cu1 O62 96.0(3) . .
O1 Cu2 N1 83.0(3) . .
O1 Cu2 N7 94.3(3) . .
N1 Cu2 N7 175.8(3) . .
O1 Cu2 N6 174.0(4) . .
N1 Cu2 N6 99.6(3) . .
N7 Cu2 N6 83.5(4) . .
O1 Cu2 O46 92.3(3) . .
N1 Cu2 O46 93.9(3) . .
N7 Cu2 O46 83.0(3) . .
N6 Cu2 O46 92.9(3) . .
N9 Cu3 N4 176.2(4) . .
N9 Cu3 N5 82.1(4) . .
N4 Cu3 N5 95.8(4) . .
N9 Cu3 N2 97.4(4) . .
N4 Cu3 N2 81.7(4) . .
N5 Cu3 N2 135.2(4) . .
N9 Cu3 Cl2 89.6(5) . .
N4 Cu3 Cl2 94.1(5) . .
N5 Cu3 Cl2 108.9(5) . .
N2 Cu3 Cl2 116.0(4) . .
N12 Cu4 N13 168.3(5) . .
N12 Cu4 N11 79.8(4) . .
N13 Cu4 N11 94.5(4) . .
N12 Cu4 N10 94.4(4) . .
N13 Cu4 N10 81.3(4) . .
N11 Cu4 N10 129.5(4) . .
N12 Cu4 Cl1 93.8(4) . .
N13 Cu4 Cl1 97.8(3) . .
N11 Cu4 Cl1 125.2(3) . .
N10 Cu4 Cl1 105.2(3) . .
W9 O46 Cu2 133.0(4) . .
W8 O48 W7 151.8(4) . .
W5 O49 W18 152.7(4) . .
W16 O50 W18 150.0(4) . .
W6 O51 W17 123.3(3) . .
W18 O52 W10 123.8(4) . .
C150 O2 Cu1 133.6(7) 1_455 .
W15 O54 W1 123.4(3) . .
W8 O56 W11 123.0(3) . .
W3 O57 W4 123.8(4) . .
Cu1 O5W H5WA 119.9 . .
Cu1 O5W H5WB 120.1 . .
H5WA O5W H5WB 120.0 . .
W14 O62 Cu1 133.5(4) . .
C150 O1 Cu2 114.7(7) . .
C151 N1 Cu2 112.1(6) . .
C35 N2 C29 115.0(10) . .
C35 N2 Cu3 134.9(8) . .
C29 N2 Cu3 110.0(7) . .
O1 C150 O2 123.9(10) . 1_655
O1 C150 C151 118.7(9) . .
O2 C150 C151 117.4(9) 1_655 .
C55 N3 C54 119.0(10) . .
C55 N3 Cu1 128.9(8) . .
C54 N3 Cu1 112.1(7) . .
C24 N4 C28 118.2(10) . .
C24 N4 Cu3 128.4(8) . .
C28 N4 Cu3 113.3(7) . .
C47 N5 C45 116.4(10) . .
C47 N5 Cu3 133.4(8) . .
C45 N5 Cu3 110.1(7) . .
C70 N6 C71 119.5(10) . .
C70 N6 Cu2 129.7(8) . .
C71 N6 Cu2 110.8(7) . .
C61 N7 C72 118.4(10) . .
C61 N7 Cu2 129.7(8) . .
C72 N7 Cu2 111.6(7) . .
C53 N8 C49 117.1(10) . .
C53 N8 Cu1 113.7(7) . .
C49 N8 Cu1 129.3(8) . .
C36 N9 C40 116.9(10) . .
C36 N9 Cu3 128.9(8) . .
C40 N9 Cu3 114.2(8) . .
C11 N10 C6 117.3(12) . .
C11 N10 Cu4 133.6(10) . .
C6 N10 Cu4 109.0(8) . .
N1 C151 C150 110.6(8) . .
N1 C151 H15A 109.5 . .
C150 C151 H15A 109.5 . .
N1 C151 H15B 109.5 . .
C150 C151 H15B 109.5 . .
H15A C151 H15B 108.1 . .
N2 C29 C30 124.2(10) . .
N2 C29 C28 116.6(9) . .
C30 C29 C28 119.2(10) . .
N7 C72 C64 122.9(10) . .
N7 C72 C71 117.2(9) . .
C64 C72 C71 119.9(10) . .
C40 C39 C38 116.9(11) . .
C40 C39 C41 120.4(11) . .
C38 C39 C41 122.7(11) . .
N6 C71 C67 122.6(10) . .
N6 C71 C72 116.5(9) . .
C67 C71 C72 120.9(10) . .
C12 N11 C16 117.4(11) . .
C12 N11 Cu4 131.2(9) . .
C16 N11 Cu4 111.3(8) . .
C17 N12 C18 117.1(11) . .
C17 N12 Cu4 115.5(9) . .
C18 N12 Cu4 127.3(10) . .
C72 C64 C63 116.9(10) . .
C72 C64 C65 118.5(11) . .
C63 C64 C65 124.5(11) . .
N5 C45 C43 123.5(11) . .
N5 C45 C40 116.8(10) . .
C43 C45 C40 119.7(11) . .
C1 N13 C5 120.1(12) . .
C1 N13 Cu4 127.0(10) . .
C5 N13 Cu4 112.8(8) . .
C62 C63 C64 119.8(11) . .
C62 C63 H63A 120.1 . .
C64 C63 H63A 120.1 . .
N4 C28 C27 122.6(10) . .
N4 C28 C29 116.6(10) . .
C27 C28 C29 120.7(10) . .
N11 C16 C15 124.5(11) . .
N11 C16 C17 115.5(11) . .
C15 C16 C17 120.0(11) . .
N8 C53 C52 124.3(10) . .
N8 C53 C54 116.0(10) . .
C52 C53 C54 119.7(10) . .
N3 C54 C58 121.9(11) . .
N3 C54 C53 115.7(10) . .
C58 C54 C53 122.3(11) . .
N9 C40 C39 123.9(11) . .
N9 C40 C45 116.0(10) . .
C39 C40 C45 120.0(11) . .
N8 C49 C50 121.1(11) . .
N8 C49 H49 119.5 . .
C50 C49 H49 119.5 . .
C28 C27 C26 116.4(11) . .
C28 C27 C32 118.8(11) . .
C26 C27 C32 124.8(11) . .
C69 C68 C67 119.6(13) . .
C69 C68 H68 120.2 . .
C67 C68 H68 120.2 . .
C44 C43 C45 115.8(11) . .
C44 C43 C42 126.9(12) . .
C45 C43 C42 117.1(11) . .
C63 C62 C61 118.9(12) . .
C63 C62 H62 120.6 . .
C61 C62 H62 120.6 . .
N2 C35 C33 125.7(12) . .
N2 C35 H35 117.1 . .
C33 C35 H35 117.1 . .
C71 C67 C68 117.4(12) . .
C71 C67 C66 117.8(11) . .
C68 C67 C66 124.8(12) . .
C26 C25 C24 119.6(12) . .
C26 C25 H25 120.2 . .
C24 C25 H25 120.2 . .
N3 C55 C56 121.8(12) . .
N3 C55 H55 119.1 . .
C56 C55 H55 119.1 . .
N9 C36 C37 123.9(12) . .
N9 C36 H36 118.0 . .
C37 C36 H36 118.0 . .
N5 C47 C46 122.8(12) . .
N5 C47 H47 118.6 . .
C46 C47 H47 118.6 . .
C25 C26 C27 121.0(12) . .
C25 C26 H26 119.5 . .
C27 C26 H26 119.5 . .
C32 C31 C30 121.6(12) . .
C32 C31 H31 119.2 . .
C30 C31 H31 119.2 . .
C66 C65 C64 120.5(13) . .
C66 C65 H65 119.7 . .
C64 C65 H65 119.7 . .
C38 C37 C36 118.1(12) . .
C38 C37 H37 120.9 . .
C36 C37 H37 120.9 . .
N10 C6 C5 117.5(12) . .
N10 C6 C8 122.6(12) . .
C5 C6 C8 119.7(12) . .
C31 C32 C27 120.8(12) . .
C31 C32 H32 119.6 . .
C27 C32 H32 119.6 . .
C51 C52 C53 117.3(12) . .
C51 C52 C60 124.2(13) . .
C53 C52 C60 118.4(12) . .
C57 C56 C55 119.8(13) . .
C57 C56 H56 120.1 . .
C55 C56 H56 120.1 . .
N7 C61 C62 123.0(12) . .
N7 C61 H61 118.5 . .
C62 C61 H61 118.5 . .
N13 C5 C4 119.9(12) . .
N13 C5 C6 118.3(12) . .
C4 C5 C6 121.8(12) . .
N6 C70 C69 120.0(11) . .
N6 C70 H70 120.0 . .
C69 C70 H70 120.0 . .
C42 C41 C39 118.1(13) . .
C42 C41 H41 120.9 . .
C39 C41 H41 120.9 . .
C29 C30 C34 116.9(11) . .
C29 C30 C31 118.6(11) . .
C34 C30 C31 124.5(12) . .
C46 C44 C43 122.3(13) . .
C46 C44 H44 118.8 . .
C43 C44 H44 118.8 . .
C44 C46 C47 119.1(13) . .
C44 C46 H46 120.5 . .
C47 C46 H46 120.5 . .
N4 C24 C25 122.0(12) . .
N4 C24 H24 119.0 . .
C25 C24 H24 119.0 . .
C56 C57 C58 119.6(14) . .
C56 C57 H57 120.2 . .
C58 C57 H57 120.2 . .
C51 C50 C49 121.9(13) . .
C51 C50 H50A 119.1 . .
C49 C50 H50A 119.1 . .
N12 C17 C21 124.3(12) . .
N12 C17 C16 116.1(11) . .
C21 C17 C16 119.7(12) . .
C68 C69 C70 120.8(13) . .
C68 C69 H69 119.6 . .
C70 C69 H69 119.6 . .
C20 C21 C17 116.1(13) . .
C20 C21 C22 125.6(13) . .
C17 C21 C22 118.0(12) . .
C65 C66 C67 122.2(13) . .
C65 C66 H66 118.9 . .
C67 C66 H66 118.9 . .
C33 C34 C30 119.0(13) . .
C33 C34 H34 120.5 . .
C30 C34 H34 120.5 . .
C16 C15 C14 117.2(12) . .
C16 C15 C23 119.7(12) . .
C14 C15 C23 123.1(13) . .
C48 C4 C5 119.6(14) . .
C48 C4 C3 125.0(14) . .
C5 C4 C3 115.4(13) . .
C23 C22 C21 122.6(14) . .
C23 C22 H22 118.7 . .
C21 C22 H22 118.7 . .
C57 C58 C54 117.9(12) . .
C57 C58 C59 127.1(13) . .
C54 C58 C59 115.0(12) . .
C9 C8 C7 128.3(14) . .
C9 C8 C6 114.9(13) . .
C7 C8 C6 116.8(13) . .
N11 C12 C13 121.6(13) . .
N11 C12 H12 119.2 . .
C13 C12 H12 119.2 . .
C20 C19 C18 121.1(15) . .
C20 C19 H19 119.5 . .
C18 C19 H19 119.5 . .
C50 C51 C52 118.4(13) . .
C50 C51 H51 120.8 . .
C52 C51 H51 120.8 . .
C14 C13 C12 120.6(14) . .
C14 C13 H13 119.7 . .
C12 C13 H13 119.7 . .
N12 C18 C19 119.7(14) . .
N12 C18 H18 120.2 . .
C19 C18 H18 120.2 . .
N10 C11 C10 124.0(14) . .
N10 C11 H11 118.0 . .
C10 C11 H11 118.0 . .
C22 C23 C15 119.6(14) . .
C22 C23 H23 120.2 . .
C15 C23 H23 120.2 . .
C59 C60 C52 119.9(15) . .
C59 C60 H60 120.0 . .
C52 C60 H60 120.0 . .
C37 C38 C39 120.2(12) . .
C37 C38 H38 119.9 . .
C39 C38 H38 119.9 . .
C13 C14 C15 118.4(14) . .
C13 C14 H14 120.8 . .
C15 C14 H14 120.8 . .
C34 C33 C35 119.1(13) . .
C34 C33 H33 120.4 . .
C35 C33 H33 120.4 . .
C41 C42 C43 124.5(13) . .
C41 C42 H42 117.7 . .
C43 C42 H42 117.7 . .
C19 C20 C21 121.4(15) . .
C19 C20 H20 119.3 . .
C21 C20 H20 119.3 . .
C7 C3 C4 122.3(16) . .
C7 C3 H3 118.9 . .
C4 C3 H3 118.9 . .
C2 C48 C4 120.0(16) . .
C2 C48 H48 120.0 . .
C4 C48 H48 120.0 . .
C10 C9 C8 122.5(15) . .
C10 C9 H9 118.7 . .
C8 C9 H9 118.7 . .
N13 C1 C2 120.6(14) . .
N13 C1 H1 119.7 . .
C2 C1 H1 119.7 . .
C48 C2 C1 119.5(15) . .
C48 C2 H2 120.2 . .
C1 C2 H2 120.2 . .
C3 C7 C8 123.9(17) . .
C3 C7 H7 118.0 . .
C8 C7 H7 118.0 . .
C60 C59 C58 124.7(16) . .
C60 C59 H59 117.7 . .
C58 C59 H59 117.7 . .
C9 C10 C11 118.4(16) . .
C9 C10 H10 120.8 . .
C11 C10 H10 120.8 . .
H3WA O3W H3WB 120.0 . .
H4WA O4W H4WB 120.0 . .

loop_
_geom_bond_atom_site_label_1
_geom_bond_atom_site_label_2
_geom_bond_distance
_geom_bond_site_symmetry_2
O1W H1WA 0.8498 .
O1W H1WB 0.8501 .
O2W H2WA 0.8503 .
O2W H2WB 0.8500 .
O3 W5 1.706(7) .
W1 O45 1.699(7) .
W1 O9 1.903(7) .
W1 O24 1.911(6) .
W1 O54 1.917(6) .
W1 O14 1.936(6) .
W1 O17 2.389(6) .
W2 O64 1.694(7) .
W2 O9 1.887(7) .
W2 O34 1.904(6) .
W2 O31 1.927(6) .
W2 O16 1.930(7) .
W2 O12 2.380(6) .
W3 O42 1.699(7) .
W3 O57 1.896(7) .
W3 O30 1.906(7) .
W3 O5 1.925(7) .
W3 O19 1.928(7) .
W3 O37 2.355(6) .
W4 O59 1.705(7) .
W4 O8 1.870(7) .
W4 O34 1.902(6) .
W4 O57 1.920(7) .
W4 O7 1.963(7) .
W4 O37 2.379(6) .
W5 O49 1.878(7) .
W5 O5 1.889(7) .
W5 O21 1.906(6) .
W5 O15 1.958(7) .
W5 O29 2.365(6) .
W6 O66 1.719(7) .
W6 O51 1.900(7) .
W6 O11 1.908(7) .
W6 O27 1.910(7) .
W6 O18 1.911(6) .
W6 O32 2.367(6) .
W7 O40 1.703(7) .
W7 O6 1.883(7) .
W7 O18 1.886(6) .
W7 O31 1.913(6) .
W7 O48 1.937(7) .
W7 O12 2.367(6) .
W8 O58 1.704(7) .
W8 O48 1.876(7) .
W8 O56 1.919(7) .
W8 O27 1.930(7) .
W8 O28 1.938(6) .
W8 O25 2.395(6) .
W9 O46 1.732(7) .
W9 O39 1.867(7) .
W9 O19 1.906(7) .
W9 O28 1.908(6) .
W9 O10 1.936(7) .
W9 O25 2.376(6) .
W10 O61 1.694(8) .
W10 O11 1.892(7) .
W10 O22 1.905(7) .
W10 O52 1.913(7) .
W10 O23 1.939(7) .
W10 O36 2.363(6) .
W11 O41 1.728(7) .
W11 O7 1.868(7) .
W11 O16 1.891(7) .
W11 O10 1.925(7) .
W11 O56 1.941(7) .
W11 O25 2.358(6) .
W12 O55 1.705(7) .
W12 O24 1.891(6) .
W12 O21 1.901(6) .
W12 O26 1.917(7) .
W12 O8 1.921(7) .
W12 O29 2.385(6) .
W13 O67 1.720(8) .
W13 O23 1.892(7) .
W13 O20 1.912(6) .
W13 O38 1.916(7) .
W13 O35 1.939(7) .
W13 O13 2.389(6) .
W14 O62 1.729(7) .
W14 O14 1.877(6) .
W14 O35 1.903(7) .
W14 O26 1.915(7) .
W14 O33 1.921(7) .
W14 O13 2.385(6) .
W15 O43 1.719(7) .
W15 O22 1.895(7) .
W15 O54 1.905(6) .
W15 O6 1.906(7) .
W15 O20 1.911(6) .
W15 O17 2.361(6) .
W16 O63 1.710(7) .
W16 O15 1.867(7) .
W16 O50 1.900(7) .
W16 O38 1.934(7) .
W16 O33 1.936(7) .
W16 O13 2.385(6) .
W17 O44 1.708(7) .
W17 O30 1.878(7) .
W17 O4 1.890(7) .
W17 O51 1.916(7) .
W17 O39 1.964(7) .
W17 O32 2.369(6) .
W18 O65 1.690(7) .
W18 O52 1.901(7) .
W18 O49 1.911(7) .
W18 O4 1.918(7) .
W18 O50 1.929(7) .
W18 O36 2.391(6) .
P1 O12 1.524(7) .
P1 O37 1.531(6) .
P1 O32 1.532(7) .
P1 O25 1.584(7) .
P2 O29 1.524(7) .
P2 O36 1.530(6) .
P2 O17 1.531(6) .
P2 O13 1.567(7) .
Cu1 O5W 1.957(8) .
Cu1 O2 1.960(8) .
Cu1 N8 1.968(9) .
Cu1 N3 1.998(9) .
Cu1 O62 2.333(7) .
Cu2 O1 1.965(7) .
Cu2 N1 1.968(7) .
Cu2 N7 1.992(9) .
Cu2 N6 1.998(9) .
Cu2 O46 2.438(7) .
Cu3 N9 1.968(10) .
Cu3 N4 1.974(9) .
Cu3 N5 2.064(10) .
Cu3 N2 2.071(9) .
Cu3 Cl2 2.157(14) .
Cu4 N12 1.961(11) .
Cu4 N13 1.985(11) .
Cu4 N11 2.105(11) .
Cu4 N10 2.138(11) .
Cu4 Cl1 2.355(7) .
O2 C150 1.263(12) 1_455
O5W H5WA 0.8499 .
O5W H5WB 0.8500 .
O1 C150 1.254(12) .
N1 C151 1.427(12) .
N2 C35 1.304(15) .
N2 C29 1.375(13) .
C150 O2 1.263(12) 1_655
C150 C151 1.489(14) .
N3 C55 1.322(14) .
N3 C54 1.355(14) .
N4 C24 1.339(15) .
N4 C28 1.366(14) .
N5 C47 1.341(15) .
N5 C45 1.380(14) .
N6 C70 1.334(14) .
N6 C71 1.370(13) .
N7 C61 1.322(15) .
N7 C72 1.343(13) .
N8 C53 1.337(13) .
N8 C49 1.348(14) .
N9 C36 1.337(15) .
N9 C40 1.362(14) .
N10 C11 1.316(17) .
N10 C6 1.349(16) .
C151 H15A 0.9700 .
C151 H15B 0.9700 .
C29 C30 1.393(15) .
C29 C28 1.421(15) .
C72 C64 1.399(15) .
C72 C71 1.432(14) .
C39 C40 1.379(16) .
C39 C38 1.409(16) .
C39 C41 1.440(17) .
C71 C67 1.393(16) .
N11 C12 1.342(16) .
N11 C16 1.346(15) .
N12 C17 1.347(16) .
N12 C18 1.371(17) .
C64 C63 1.408(16) .
C64 C65 1.449(17) .
C45 C43 1.407(16) .
C45 C40 1.431(16) .
N13 C1 1.294(17) .
N13 C5 1.368(16) .
C63 C62 1.360(16) .
C63 H63A 0.9300 .
C28 C27 1.399(15) .
C16 C15 1.383(17) .
C16 C17 1.439(16) .
C53 C52 1.401(16) .
C53 C54 1.438(15) .
C54 C58 1.418(17) .
C49 C50 1.381(17) .
C49 H49 0.9300 .
C27 C26 1.406(17) .
C27 C32 1.414(16) .
C68 C69 1.356(18) .
C68 C67 1.404(17) .
C68 H68 0.9300 .
C43 C44 1.397(17) .
C43 C42 1.425(17) .
C62 C61 1.388(17) .
C62 H62 0.9300 .
C35 C33 1.374(18) .
C35 H35 0.9300 .
C67 C66 1.441(18) .
C25 C26 1.341(17) .
C25 C24 1.390(17) .
C25 H25 0.9300 .
C55 C56 1.425(17) .
C55 H55 0.9300 .
C36 C37 1.381(16) .
C36 H36 0.9300 .
C47 C46 1.415(17) .
C47 H47 0.9300 .
C26 H26 0.9300 .
C31 C32 1.338(17) .
C31 C30 1.437(17) .
C31 H31 0.9300 .
C65 C66 1.341(18) .
C65 H65 0.9300 .
C37 C38 1.378(17) .
C37 H37 0.9300 .
C6 C5 1.416(18) .
C6 C8 1.432(18) .
C32 H32 0.9300 .
C52 C51 1.381(18) .
C52 C60 1.464(19) .
C56 C57 1.346(18) .
C56 H56 0.9300 .
C61 H61 0.9300 .
C5 C4 1.393(18) .
C70 C69 1.418(17) .
C70 H70 0.9300 .
C41 C42 1.330(18) .
C41 H41 0.9300 .
C30 C34 1.400(17) .
C44 C46 1.317(18) .
C44 H44 0.9300 .
C46 H46 0.9300 .
C24 H24 0.9300 .
C57 C58 1.399(18) .
C57 H57 0.9300 .
C50 C51 1.355(18) .
C50 H50A 0.9300 .
C17 C21 1.406(17) .
C69 H69 0.9300 .
C21 C20 1.373(19) .
C21 C22 1.415(19) .
C66 H66 0.9300 .
C34 C33 1.362(18) .
C34 H34 0.9300 .
C15 C14 1.408(19) .
C15 C23 1.425(18) .
C4 C48 1.35(2) .
C4 C3 1.49(2) .
C22 C23 1.360(19) .
C22 H22 0.9300 .
C58 C59 1.45(2) .
C8 C9 1.394(19) .
C8 C7 1.42(2) .
C12 C13 1.391(18) .
C12 H12 0.9300 .
C19 C20 1.323(19) .
C19 C18 1.411(19) .
C19 H19 0.9300 .
C51 H51 0.9300 .
C13 C14 1.368(19) .
C13 H13 0.9300 .
C18 H18 0.9300 .
C11 C10 1.39(2) .
C11 H11 0.9300 .
C23 H23 0.9300 .
C60 C59 1.34(2) .
C60 H60 0.9300 .
C38 H38 0.9300 .
C14 H14 0.9300 .
C33 H33 0.9300 .
C42 H42 0.9300 .
C20 H20 0.9300 .
C3 C7 1.27(2) .
C3 H3 0.9300 .
C48 C2 1.34(2) .
C48 H48 0.9300 .
C9 C10 1.31(2) .
C9 H9 0.9300 .
C1 C2 1.426(19) .
C1 H1 0.9300 .
C2 H2 0.9300 .
C7 H7 0.9300 .
C59 H59 0.9300 .
C10 H10 0.9300 .
O3W H3WA 0.8499 .
O3W H3WB 0.8500 .
O4W H4WA 0.8501 .
O4W H4WB 0.8500 .

loop_
_geom_hbond_atom_site_label_D
_geom_hbond_atom_site_label_H
_geom_hbond_atom_site_label_A
_geom_hbond_distance_DH
_geom_hbond_distance_HA
_geom_hbond_distance_DA
_geom_hbond_angle_DHA
_geom_hbond_site_symmetry_A
O1W H1WB O31 0.85 2.69 2.922(14) 97.0 2_655
O2W H2WB O43 0.85 2.34 2.887(11) 122.1 2_655
O5W H5WA O62 0.85 2.89 3.066(10) 93.6 .
O5W H5WB O41 0.85 2.12 2.772(11) 133.5 1_455
O5W H5WB O10 0.85 2.57 3.296(10) 144.6 1_455
O3W H3WB O55 0.85 2.33 3.01(3) 136.5 4_575
O4W H4WB O67 0.85 2.21 2.94(3) 143.4 1_655
